data_7043204
loop_
_publ_author_name
'Visannagari, Ramakrishna'
'Nareddula, Dastagiri Reddy'

_publ_section_title
;
 Synthesis of Zwitterionic Palladium Complexes and Their Application as
 Catalysts in Cross-Coupling Reactions of Aryl, Heteroaryl and Benzyl
 Bromides with Organoboron Reagents in Neat Water
;
_journal_name_full 'Dalton Trans.'
_journal_paper_doi 10.1039/C7DT01433C
_journal_year 2017
_chemical_formula_moiety 'C37 H33 Cl2 N4 P Pd, C2 H3 N'
_chemical_formula_sum 'C39 H36 Cl2 N5 P Pd'
_chemical_formula_weight 783.00
_chemical_name_systematic
;
 ? 
;
_space_group_crystal_system triclinic
_space_group_IT_number 2
_space_group_name_Hall '-P 1'
_space_group_name_H-M_alt 'P -1'
_symmetry_space_group_name_Hall '-P 1'
_symmetry_space_group_name_H-M 'P -1'
_atom_sites_solution_hydrogens geom
_atom_sites_solution_primary direct
_atom_sites_solution_secondary difmap
_audit_creation_date 2014-07-22
_audit_creation_method
;
Olex2 1.2
(compiled 2013.12.10 svn.r2850 for OlexSys, GUI svn.r4736)
;
_audit_update_record
;
2015-07-24 deposited with the CCDC.
2017-06-02 downloaded from the CCDC.
;
_cell_angle_alpha 116.569(10)
_cell_angle_beta 91.069(6)
_cell_angle_gamma 99.752(6)
_cell_formula_units_Z 2
_cell_length_a 11.5440(6)
_cell_length_b 12.9028(13)
_cell_length_c 13.2418(14)
_cell_measurement_reflns_used 1733
_cell_measurement_temperature 200(2)
_cell_measurement_theta_max 29.0706
_cell_measurement_theta_min 3.5951
_cell_volume 1728.6(3)
_computing_cell_refinement
;
CrysAlisPro, Agilent Technologies,
Version 1.171.36.21 (release 14-08-2012 CrysAlis171 .NET)
(compiled Sep 14 2012,17:21:16)
;
_computing_data_collection
;
CrysAlisPro, Agilent Technologies,
Version 1.171.36.21 (release 14-08-2012 CrysAlis171 .NET)
(compiled Sep 14 2012,17:21:16)
;
_computing_data_reduction
;
CrysAlisPro, Agilent Technologies,
Version 1.171.36.21 (release 14-08-2012 CrysAlis171 .NET)
(compiled Sep 14 2012,17:21:16)
;
_computing_molecular_graphics 'Olex2 (Dolomanov et al., 2009)'
_computing_publication_material 'Olex2 (Dolomanov et al., 2009)'
_computing_structure_refinement 'ShelXL (Sheldrick, 2008)'
_computing_structure_solution 'ShelXS (Sheldrick, 2008)'
_diffrn_ambient_temperature 200(2)
_diffrn_detector_area_resol_mean 15.9821
_diffrn_measured_fraction_theta_full 0.989
_diffrn_measured_fraction_theta_max 0.842
_diffrn_measurement_device_type 'Xcalibur, Eos'
_diffrn_measurement_method '\w scans'
_diffrn_orient_matrix_UB_11 -0.0049992000
_diffrn_orient_matrix_UB_12 -0.0574350000
_diffrn_orient_matrix_UB_13 -0.0458864000
_diffrn_orient_matrix_UB_21 -0.0116611000
_diffrn_orient_matrix_UB_22 -0.0249684000
_diffrn_orient_matrix_UB_23 0.0377172000
_diffrn_orient_matrix_UB_31 -0.0614077000
_diffrn_orient_matrix_UB_32 -0.0033104000
_diffrn_orient_matrix_UB_33 -0.0100152000
_diffrn_radiation_monochromator graphite
_diffrn_radiation_type MoK\a
_diffrn_radiation_wavelength 0.71073
_diffrn_reflns_av_R_equivalents 0.0733
_diffrn_reflns_av_unetI/netI 0.1549
_diffrn_reflns_limit_h_max 15
_diffrn_reflns_limit_h_min -13
_diffrn_reflns_limit_k_max 16
_diffrn_reflns_limit_k_min -17
_diffrn_reflns_limit_l_max 16
_diffrn_reflns_limit_l_min -16
_diffrn_reflns_number 14537
_diffrn_reflns_theta_full 25.00
_diffrn_reflns_theta_max 29.13
_diffrn_reflns_theta_min 3.60
_diffrn_source 'Enhance (Mo) X-ray Source'
_exptl_absorpt_coefficient_mu 0.775
_exptl_absorpt_correction_T_max 1.00000
_exptl_absorpt_correction_T_min 0.99309
_exptl_absorpt_correction_type multi-scan
_exptl_absorpt_process_details
;
CrysAlisPro, Agilent Technologies,
Version 1.171.36.21 (release 14-08-2012 CrysAlis171 .NET)
(compiled Sep 14 2012,17:21:16)
Empirical absorption correction using spherical harmonics,
 implemented in SCALE3 ABSPACK scaling algorithm.
;
_exptl_crystal_colour colourless
_exptl_crystal_colour_primary colourless
_exptl_crystal_density_diffrn 1.504
_exptl_crystal_density_method 'not measured'
_exptl_crystal_description block
_exptl_crystal_F_000 800
_exptl_crystal_size_max 0.4
_exptl_crystal_size_mid 0.35
_exptl_crystal_size_min 0.3
_refine_diff_density_max 2.148
_refine_diff_density_min -0.844
_refine_diff_density_rms 0.181
_refine_ls_extinction_method none
_refine_ls_goodness_of_fit_ref 1.002
_refine_ls_hydrogen_treatment mixed
_refine_ls_matrix_type full
_refine_ls_number_parameters 435
_refine_ls_number_reflns 7848
_refine_ls_number_restraints 0
_refine_ls_restrained_S_all 1.002
_refine_ls_R_factor_all 0.1507
_refine_ls_R_factor_gt 0.0792
_refine_ls_shift/su_max 0.004
_refine_ls_shift/su_mean 0.000
_refine_ls_structure_factor_coef Fsqd
_refine_ls_weighting_details 'calc w=1/[\s^2^(Fo^2^)+(0.1108P)^2^+0.0000P] where P=(Fo^2^+2Fc^2^)/3'
_refine_ls_weighting_scheme calc
_refine_ls_wR_factor_gt 0.1825
_refine_ls_wR_factor_ref 0.2240
_reflns_number_gt 4595
_reflns_number_total 7848
_reflns_threshold_expression >2sigma(I)
_cod_data_source_file c7dt01433c2.cif
_cod_data_source_block 2c
_cod_database_code 7043204
_chemical_oxdiff_formula 'C34 H36 N2 Cl2 P2 Pd1'
_reflns_odcompleteness_completeness 98.94
_reflns_odcompleteness_iscentric 1
_reflns_odcompleteness_theta 26.32
_olex2_refinement_description
;
1. Fixed Uiso
 At 1.2 times of:
  All C(H) groups, All C(H,H) groups, All N(H) groups
 At 1.5 times of:
  All C(H,H,H) groups
2.a Secondary CH2 refined with riding coordinates:
 C12(H12A,H12B)
2.b Aromatic/amide H refined with riding coordinates:
 N4(H4), N3(H3), C1(H1), C9(H9), C33(H33), C29(H29), C8(H8), C36(H36),
 C21(H21), C18(H18), C15(H15), C23(H23), C25(H25), C31(H31), C22(H22), C7(H7),
 C2(H2), C14(H14), C28(H28), C34(H34), C10(H10), C35(H35), C27(H27), C24(H24),
 C17(H17), C37(H37), C30(H30), C16(H16)
2.c Idealised Me refined as rotating group:
 C19(H19A,H19B,H19C), C38(H38A,H38B,H38C)
;

loop_
_space_group_symop_id
_space_group_symop_operation_xyz
1 'x, y, z'
2 '-x, -y, -z'

loop_
_atom_site_label
_atom_site_type_symbol
_atom_site_fract_x
_atom_site_fract_y
_atom_site_fract_z
_atom_site_U_iso_or_equiv
_atom_site_adp_type
_atom_site_occupancy
_atom_site_symmetry_multiplicity
_atom_site_calc_flag
_atom_site_refinement_flags_posn
Pd2 Pd 0.72399(5) 0.24319(5) 0.25459(5) 0.02086(19) Uani 1 1 d .
P1 P 0.63546(16) 0.14501(17) 0.34464(16) 0.0203(4) Uani 1 1 d .
N1 N 0.8364(6) -0.1385(6) -0.0186(5) 0.0301(15) Uani 1 1 d .
N4 N 1.0547(5) 0.1356(6) 0.2479(5) 0.0248(14) Uani 1 1 d .
H4 H 1.0907 0.0819 0.1995 0.030 Uiso 1 1 calc R
N3 N 0.9390(5) 0.3080(5) 0.3940(5) 0.0258(15) Uani 1 1 d .
H3 H 0.9027 0.3623 0.4411 0.031 Uiso 1 1 calc R
C5 C 0.8824(6) 0.2258(6) 0.2980(7) 0.0224(16) Uani 1 1 d .
C1 C 0.8060(7) 0.0419(7) 0.0449(6) 0.0272(17) Uani 1 1 d .
H1 H 0.7778 0.1097 0.0520 0.033 Uiso 1 1 calc R
C13 C 0.7740(7) -0.3397(7) -0.0359(7) 0.0300(18) Uani 1 1 d .
C12 C 0.8276(9) -0.2668(7) -0.0910(7) 0.037(2) Uani 1 1 d .
H12A H 0.9076 -0.2824 -0.1092 0.044 Uiso 1 1 calc R
H12B H 0.7791 -0.2912 -0.1633 0.044 Uiso 1 1 calc R
C26 C 0.7156(6) 0.0492(7) 0.3744(6) 0.0248(17) Uani 1 1 d .
C9 C 1.2882(7) 0.3125(8) 0.4807(8) 0.041(2) Uani 1 1 d .
H9 H 1.3673 0.3129 0.5020 0.049 Uiso 1 1 calc R
C33 C 0.4964(6) -0.0228(7) 0.1482(7) 0.0271(17) Uani 1 1 d .
H33 H 0.5569 0.0000 0.1103 0.033 Uiso 1 1 calc R
C29 C 0.8365(7) -0.0964(8) 0.4239(8) 0.039(2) Uani 1 1 d .
H29 H 0.8768 -0.1459 0.4409 0.047 Uiso 1 1 calc R
C11 C 1.1130(6) 0.2252(7) 0.3509(6) 0.0236(16) Uani 1 1 d .
C6 C 1.0543(6) 0.3107(7) 0.4226(7) 0.0235(16) Uani 1 1 d .
C8 C 1.2307(7) 0.3998(8) 0.5537(8) 0.038(2) Uani 1 1 d .
H8 H 1.2719 0.4602 0.6235 0.045 Uiso 1 1 calc R
C3 C 0.9051(7) -0.0733(7) 0.0820(6) 0.0261(17) Uani 1 1 d .
C36 C 0.3154(7) -0.0859(7) 0.2570(7) 0.034(2) Uani 1 1 d .
H36 H 0.2522 -0.1064 0.2937 0.041 Uiso 1 1 calc R
C20 C 0.6028(6) 0.2503(6) 0.4836(6) 0.0196(15) Uani 1 1 d .
C21 C 0.5749(7) 0.2170(7) 0.5697(7) 0.0298(18) Uani 1 1 d .
H21 H 0.5719 0.1377 0.5560 0.036 Uiso 1 1 calc R
N2 N 0.8873(5) 0.0387(5) 0.1219(5) 0.0218(13) Uani 1 1 d .
C18 C 0.6634(8) -0.3298(7) 0.0032(7) 0.038(2) Uani 1 1 d .
H18 H 0.6192 -0.2791 -0.0076 0.045 Uiso 1 1 calc R
C15 C 0.7908(10) -0.4816(9) 0.0326(9) 0.050(3) Uani 1 1 d .
H15 H 0.8337 -0.5349 0.0402 0.060 Uiso 1 1 calc R
C23 C 0.5551(7) 0.4164(8) 0.6952(7) 0.034(2) Uani 1 1 d .
H23 H 0.5375 0.4728 0.7663 0.041 Uiso 1 1 calc R
C25 C 0.6078(7) 0.3669(7) 0.5061(6) 0.0282(18) Uani 1 1 d .
H25 H 0.6275 0.3903 0.4490 0.034 Uiso 1 1 calc R
C31 C 0.6988(7) -0.0720(7) 0.3028(7) 0.034(2) Uani 1 1 d .
H31 H 0.6456 -0.1061 0.2355 0.040 Uiso 1 1 calc R
C22 C 0.5519(7) 0.3007(8) 0.6744(7) 0.036(2) Uani 1 1 d .
H22 H 0.5337 0.2783 0.7325 0.043 Uiso 1 1 calc R
C4 C 0.9454(6) 0.1359(6) 0.2274(6) 0.0200(15) Uani 1 1 d .
C7 C 1.1158(7) 0.3997(7) 0.5261(7) 0.0327(19) Uani 1 1 d .
H7 H 1.0776 0.4596 0.5767 0.039 Uiso 1 1 calc R
C2 C 0.7744(7) -0.0673(7) -0.0410(7) 0.0323(19) Uani 1 1 d .
H2 H 0.7195 -0.0914 -0.1054 0.039 Uiso 1 1 calc R
C14 C 0.8371(8) -0.4142(8) -0.0187(8) 0.041(2) Uani 1 1 d .
H14 H 0.9139 -0.4185 -0.0429 0.049 Uiso 1 1 calc R
C28 C 0.8561(7) 0.0236(8) 0.4954(7) 0.036(2) Uani 1 1 d .
H28 H 0.9102 0.0567 0.5620 0.043 Uiso 1 1 calc R
C34 C 0.4044(7) -0.1194(8) 0.0857(7) 0.037(2) Uani 1 1 d .
H34 H 0.4035 -0.1635 0.0058 0.044 Uiso 1 1 calc R
C10 C 1.2317(7) 0.2275(8) 0.3798(8) 0.035(2) Uani 1 1 d .
H10 H 1.2718 0.1698 0.3288 0.041 Uiso 1 1 calc R
C32 C 0.4993(6) 0.0404(6) 0.2665(6) 0.0220(16) Uani 1 1 d .
C35 C 0.3156(8) -0.1500(7) 0.1405(7) 0.035(2) Uani 1 1 d .
H35 H 0.2535 -0.2159 0.0982 0.042 Uiso 1 1 calc R
C27 C 0.7978(7) 0.0955(7) 0.4706(7) 0.0294(18) Uani 1 1 d .
H27 H 0.8136 0.1781 0.5197 0.035 Uiso 1 1 calc R
C24 C 0.5845(7) 0.4493(7) 0.6103(7) 0.0308(19) Uani 1 1 d .
H24 H 0.5885 0.5288 0.6243 0.037 Uiso 1 1 calc R
C17 C 0.6183(9) -0.3954(9) 0.0585(9) 0.051(3) Uani 1 1 d .
H17 H 0.5435 -0.3882 0.0867 0.061 Uiso 1 1 calc R
C37 C 0.4078(7) 0.0084(7) 0.3200(7) 0.0287(18) Uani 1 1 d .
H37 H 0.4083 0.0512 0.4000 0.034 Uiso 1 1 calc R
C30 C 0.7580(8) -0.1435(7) 0.3278(8) 0.040(2) Uani 1 1 d .
H30 H 0.7444 -0.2259 0.2782 0.048 Uiso 1 1 calc R
C19 C 0.9802(8) -0.1213(7) 0.1358(8) 0.040(2) Uani 1 1 d .
H19A H 1.0578 -0.1210 0.1071 0.060 Uiso 1 1 calc GR
H19B H 0.9425 -0.2025 0.1175 0.060 Uiso 1 1 calc GR
H19C H 0.9899 -0.0723 0.2183 0.060 Uiso 1 1 calc GR
Cl1 Cl 0.83497(18) 0.34355(17) 0.16213(17) 0.0325(5) Uani 1 1 d .
Cl2 Cl 0.53645(17) 0.28191(19) 0.21126(17) 0.0345(5) Uani 1 1 d .
C16 C 0.6819(10) -0.4716(9) 0.0728(8) 0.058(3) Uani 1 1 d .
H16 H 0.6502 -0.5163 0.1102 0.069 Uiso 1 1 calc R
C38 C 0.1179(8) 0.5582(8) 0.3063(8) 0.044(2) Uani 1 1 d .
H38A H 0.1929 0.5397 0.2765 0.066 Uiso 1 1 calc GR
H38B H 0.0575 0.4854 0.2762 0.066 Uiso 1 1 calc GR
H38C H 0.1284 0.5936 0.3894 0.066 Uiso 1 1 calc GR
C39 C 0.0802(8) 0.6426(9) 0.2715(8) 0.049(3) Uani 1 1 d .
N5 N 0.0523(10) 0.7088(9) 0.2482(10) 0.080(3) Uani 1 1 d .

loop_
_atom_site_aniso_label
_atom_site_aniso_U_11
_atom_site_aniso_U_22
_atom_site_aniso_U_33
_atom_site_aniso_U_23
_atom_site_aniso_U_13
_atom_site_aniso_U_12
Pd2 0.0244(3) 0.0218(3) 0.0181(3) 0.0094(2) 0.0028(2) 0.0081(2)
P1 0.0217(10) 0.0217(10) 0.0168(9) 0.0080(8) 0.0019(7) 0.0053(8)
N1 0.044(4) 0.026(4) 0.023(3) 0.012(3) 0.009(3) 0.011(3)
N4 0.026(3) 0.029(4) 0.025(3) 0.014(3) 0.008(3) 0.016(3)
N3 0.032(4) 0.023(3) 0.016(3) 0.002(3) 0.005(3) 0.008(3)
C5 0.017(4) 0.008(3) 0.035(4) 0.003(3) 0.009(3) 0.002(3)
C1 0.042(5) 0.028(4) 0.017(4) 0.011(3) 0.003(3) 0.015(4)
C13 0.039(5) 0.020(4) 0.022(4) 0.005(3) -0.002(3) -0.001(4)
C12 0.067(6) 0.018(4) 0.025(4) 0.007(4) 0.011(4) 0.014(4)
C26 0.022(4) 0.028(4) 0.026(4) 0.013(3) 0.005(3) 0.006(3)
C9 0.020(4) 0.048(6) 0.051(6) 0.021(5) -0.004(4) 0.005(4)
C33 0.021(4) 0.032(5) 0.028(4) 0.014(4) -0.001(3) 0.004(3)
C29 0.032(5) 0.041(5) 0.059(6) 0.033(5) 0.008(4) 0.013(4)
C11 0.024(4) 0.023(4) 0.026(4) 0.012(3) 0.004(3) 0.005(3)
C6 0.017(4) 0.026(4) 0.032(4) 0.017(4) 0.007(3) 0.006(3)
C8 0.037(5) 0.035(5) 0.034(5) 0.017(4) -0.010(4) -0.011(4)
C3 0.038(5) 0.024(4) 0.020(4) 0.013(3) 0.007(3) 0.006(4)
C36 0.033(5) 0.030(5) 0.037(5) 0.015(4) 0.006(4) 0.004(4)
C20 0.016(3) 0.020(4) 0.020(4) 0.006(3) -0.001(3) 0.005(3)
C21 0.035(4) 0.024(4) 0.026(4) 0.008(4) 0.004(3) 0.002(4)
N2 0.025(3) 0.023(3) 0.020(3) 0.011(3) 0.004(2) 0.007(3)
C18 0.044(5) 0.025(5) 0.026(4) -0.001(4) -0.004(4) -0.001(4)
C15 0.066(7) 0.036(6) 0.050(6) 0.025(5) -0.004(5) 0.000(5)
C23 0.035(5) 0.037(5) 0.021(4) 0.003(4) 0.007(3) 0.013(4)
C25 0.034(4) 0.028(4) 0.021(4) 0.011(3) 0.001(3) 0.002(4)
C31 0.034(5) 0.023(4) 0.036(5) 0.009(4) -0.011(4) 0.001(4)
C22 0.048(5) 0.038(5) 0.021(4) 0.014(4) 0.011(4) 0.009(4)
C4 0.024(4) 0.020(4) 0.014(3) 0.007(3) 0.001(3) 0.004(3)
C7 0.034(5) 0.031(5) 0.033(5) 0.014(4) 0.002(4) 0.007(4)
C2 0.046(5) 0.033(5) 0.021(4) 0.013(4) 0.001(4) 0.015(4)
C14 0.038(5) 0.035(5) 0.047(6) 0.017(5) -0.001(4) 0.005(4)
C28 0.034(5) 0.044(5) 0.028(5) 0.015(4) 0.000(4) 0.012(4)
C34 0.031(5) 0.048(6) 0.012(4) 0.000(4) -0.006(3) 0.002(4)
C10 0.022(4) 0.038(5) 0.040(5) 0.015(4) 0.005(4) 0.008(4)
C32 0.021(4) 0.020(4) 0.020(4) 0.005(3) -0.002(3) 0.007(3)
C35 0.035(5) 0.027(5) 0.036(5) 0.009(4) -0.007(4) 0.008(4)
C27 0.028(4) 0.030(4) 0.028(4) 0.009(4) -0.003(3) 0.010(4)
C24 0.030(4) 0.020(4) 0.036(5) 0.007(4) 0.001(4) 0.006(3)
C17 0.052(6) 0.044(6) 0.043(6) 0.013(5) 0.010(5) -0.003(5)
C37 0.030(4) 0.033(5) 0.023(4) 0.011(4) 0.002(3) 0.012(4)
C30 0.040(5) 0.017(4) 0.050(6) 0.006(4) -0.016(4) 0.003(4)
C19 0.047(5) 0.028(5) 0.047(6) 0.016(4) -0.006(4) 0.017(4)
Cl1 0.0436(12) 0.0273(11) 0.0313(11) 0.0193(9) 0.0013(9) 0.0024(9)
Cl2 0.0348(11) 0.0424(12) 0.0285(11) 0.0136(9) 0.0015(8) 0.0212(10)
C16 0.084(8) 0.044(6) 0.028(5) 0.014(5) -0.004(5) -0.022(6)
C38 0.034(5) 0.043(6) 0.036(5) 0.004(4) -0.003(4) 0.002(4)
C39 0.040(5) 0.045(6) 0.036(6) 0.003(5) -0.015(4) -0.010(5)
N5 0.104(8) 0.057(6) 0.080(8) 0.035(6) -0.023(6) 0.011(6)

loop_
_atom_type_symbol
_atom_type_description
_atom_type_scat_dispersion_real
_atom_type_scat_dispersion_imag
_atom_type_scat_source
C C 0.0033 0.0016 'International Tables Vol C Tables 4.2.6.8 and 6.1.1.4'
H H 0.0000 0.0000 'International Tables Vol C Tables 4.2.6.8 and 6.1.1.4'
N N 0.0061 0.0033 'International Tables Vol C Tables 4.2.6.8 and 6.1.1.4'
P P 0.1023 0.0942 'International Tables Vol C Tables 4.2.6.8 and 6.1.1.4'
Cl Cl 0.1484 0.1585 'International Tables Vol C Tables 4.2.6.8 and 6.1.1.4'
Pd Pd -0.9988 1.0072 'International Tables Vol C Tables 4.2.6.8 and 6.1.1.4'

loop_
_geom_angle_atom_site_label_1
_geom_angle_atom_site_label_2
_geom_angle_atom_site_label_3
_geom_angle
P1 Pd2 Cl1 174.77(8)
P1 Pd2 Cl2 90.39(7)
C5 Pd2 P1 91.7(2)
C5 Pd2 Cl1 83.1(2)
C5 Pd2 Cl2 175.2(2)
Cl1 Pd2 Cl2 94.84(8)
C26 P1 Pd2 118.3(2)
C20 P1 Pd2 109.6(2)
C20 P1 C26 104.7(3)
C32 P1 Pd2 113.9(3)
C32 P1 C26 100.6(3)
C32 P1 C20 109.0(3)
C3 N1 C12 124.9(7)
C3 N1 C2 109.5(6)
C2 N1 C12 125.6(7)
C11 N4 H4 121.8
C4 N4 H4 121.8
C4 N4 C11 116.3(6)
C5 N3 H3 119.6
C5 N3 C6 120.7(6)
C6 N3 H3 119.6
N3 C5 Pd2 117.4(5)
N3 C5 C4 116.8(6)
C4 C5 Pd2 125.6(5)
N2 C1 H1 126.1
C2 C1 H1 126.1
C2 C1 N2 107.8(7)
C18 C13 C12 120.5(8)
C14 C13 C12 120.0(8)
C14 C13 C18 119.4(8)
N1 C12 C13 112.8(7)
N1 C12 H12A 109.0
N1 C12 H12B 109.0
C13 C12 H12A 109.0
C13 C12 H12B 109.0
H12A C12 H12B 107.8
C31 C26 P1 122.0(6)
C31 C26 C27 117.1(7)
C27 C26 P1 120.9(6)
C8 C9 H9 119.9
C10 C9 H9 119.9
C10 C9 C8 120.3(8)
C34 C33 H33 119.9
C34 C33 C32 120.2(7)
C32 C33 H33 119.9
C28 C29 H29 120.3
C30 C29 H29 120.3
C30 C29 C28 119.4(8)
N4 C11 C10 119.0(7)
C6 C11 N4 119.9(6)
C6 C11 C10 121.1(7)
N3 C6 C11 120.8(7)
N3 C6 C7 120.8(7)
C11 C6 C7 118.4(7)
C9 C8 H8 119.5
C7 C8 C9 121.0(8)
C7 C8 H8 119.5
N1 C3 C19 124.6(7)
N2 C3 N1 106.7(7)
N2 C3 C19 128.6(7)
C35 C36 H36 120.0
C35 C36 C37 120.0(8)
C37 C36 H36 120.0
C21 C20 P1 121.8(6)
C25 C20 P1 119.2(6)
C25 C20 C21 119.0(7)
C20 C21 H21 120.2
C22 C21 C20 119.7(8)
C22 C21 H21 120.2
C1 N2 C4 127.5(6)
C3 N2 C1 108.6(6)
C3 N2 C4 123.9(6)
C13 C18 H18 120.5
C13 C18 C17 119.0(9)
C17 C18 H18 120.5
C14 C15 H15 120.2
C14 C15 C16 119.6(10)
C16 C15 H15 120.2
C22 C23 H23 120.4
C22 C23 C24 119.3(7)
C24 C23 H23 120.4
C20 C25 H25 119.5
C24 C25 C20 120.9(7)
C24 C25 H25 119.5
C26 C31 H31 119.4
C30 C31 C26 121.3(7)
C30 C31 H31 119.4
C21 C22 H22 119.6
C23 C22 C21 120.8(8)
C23 C22 H22 119.6
N4 C4 C5 125.3(6)
N4 C4 N2 114.4(6)
N2 C4 C5 120.3(6)
C6 C7 H7 120.1
C8 C7 C6 119.8(8)
C8 C7 H7 120.1
N1 C2 H2 126.3
C1 C2 N1 107.3(7)
C1 C2 H2 126.3
C13 C14 H14 119.3
C15 C14 C13 121.4(9)
C15 C14 H14 119.3
C29 C28 H28 119.8
C27 C28 C29 120.3(8)
C27 C28 H28 119.8
C33 C34 H34 120.2
C35 C34 C33 119.6(7)
C35 C34 H34 120.2
C9 C10 C11 119.4(8)
C9 C10 H10 120.3
C11 C10 H10 120.3
C33 C32 P1 117.5(6)
C37 C32 P1 122.7(6)
C37 C32 C33 119.1(7)
C36 C35 H35 119.6
C34 C35 C36 120.7(8)
C34 C35 H35 119.6
C26 C27 H27 119.3
C28 C27 C26 121.3(8)
C28 C27 H27 119.3
C23 C24 H24 119.8
C25 C24 C23 120.4(8)
C25 C24 H24 119.8
C18 C17 H17 119.6
C18 C17 C16 120.7(10)
C16 C17 H17 119.6
C36 C37 H37 119.8
C32 C37 C36 120.3(7)
C32 C37 H37 119.8
C29 C30 C31 120.6(8)
C29 C30 H30 119.7
C31 C30 H30 119.7
C3 C19 H19A 109.5
C3 C19 H19B 109.5
C3 C19 H19C 109.5
H19A C19 H19B 109.5
H19A C19 H19C 109.5
H19B C19 H19C 109.5
C15 C16 C17 119.8(10)
C15 C16 H16 120.1
C17 C16 H16 120.1
H38A C38 H38B 109.5
H38A C38 H38C 109.5
H38B C38 H38C 109.5
C39 C38 H38A 109.5
C39 C38 H38B 109.5
C39 C38 H38C 109.5
N5 C39 C38 178.1(11)

loop_
_geom_bond_atom_site_label_1
_geom_bond_atom_site_label_2
_geom_bond_distance
Pd2 P1 2.243(2)
Pd2 C5 1.985(7)
Pd2 Cl1 2.394(2)
Pd2 Cl2 2.417(2)
P1 C26 1.830(8)
P1 C20 1.827(7)
P1 C32 1.826(7)
N1 C12 1.479(10)
N1 C3 1.358(10)
N1 C2 1.378(10)
N4 H4 0.8800
N4 C11 1.394(9)
N4 C4 1.286(9)
N3 H3 0.8800
N3 C5 1.303(9)
N3 C6 1.367(9)
C5 C4 1.446(10)
C1 H1 0.9500
C1 N2 1.393(9)
C1 C2 1.338(11)
C13 C12 1.494(12)
C13 C18 1.392(12)
C13 C14 1.390(12)
C12 H12A 0.9900
C12 H12B 0.9900
C26 C31 1.395(11)
C26 C27 1.400(10)
C9 H9 0.9500
C9 C8 1.395(12)
C9 C10 1.352(12)
C33 H33 0.9500
C33 C34 1.401(11)
C33 C32 1.402(10)
C29 H29 0.9500
C29 C28 1.380(12)
C29 C30 1.373(12)
C11 C6 1.385(10)
C11 C10 1.407(11)
C6 C7 1.407(11)
C8 H8 0.9500
C8 C7 1.369(11)
C3 N2 1.353(9)
C3 C19 1.482(11)
C36 H36 0.9500
C36 C35 1.387(12)
C36 C37 1.390(11)
C20 C21 1.412(11)
C20 C25 1.387(10)
C21 H21 0.9500
C21 C22 1.390(11)
N2 C4 1.445(9)
C18 H18 0.9500
C18 C17 1.394(14)
C15 H15 0.9500
C15 C14 1.374(14)
C15 C16 1.379(15)
C23 H23 0.9500
C23 C22 1.386(12)
C23 C24 1.397(12)
C25 H25 0.9500
C25 C24 1.380(11)
C31 H31 0.9500
C31 C30 1.380(11)
C22 H22 0.9500
C7 H7 0.9500
C2 H2 0.9500
C14 H14 0.9500
C28 H28 0.9500
C28 C27 1.378(11)
C34 H34 0.9500
C34 C35 1.371(12)
C10 H10 0.9500
C32 C37 1.389(11)
C35 H35 0.9500
C27 H27 0.9500
C24 H24 0.9500
C17 H17 0.9500
C17 C16 1.395(15)
C37 H37 0.9500
C30 H30 0.9500
C19 H19A 0.9800
C19 H19B 0.9800
C19 H19C 0.9800
C16 H16 0.9500
C38 H38A 0.9800
C38 H38B 0.9800
C38 H38C 0.9800
C38 C39 1.481(15)
C39 N5 1.119(13)

loop_
_geom_torsion_atom_site_label_1
_geom_torsion_atom_site_label_2
_geom_torsion_atom_site_label_3
_geom_torsion_atom_site_label_4
_geom_torsion
Pd2 P1 C26 C31 -95.7(7)
Pd2 P1 C26 C27 83.8(7)
Pd2 P1 C20 C21 -163.8(5)
Pd2 P1 C20 C25 14.9(6)
Pd2 P1 C32 C33 37.6(7)
Pd2 P1 C32 C37 -152.4(6)
Pd2 C5 C4 N4 168.3(6)
Pd2 C5 C4 N2 -9.0(10)
P1 Pd2 C5 N3 -89.3(6)
P1 Pd2 C5 C4 97.1(6)
P1 C26 C31 C30 -178.5(7)
P1 C26 C27 C28 178.2(6)
P1 C20 C21 C22 179.4(6)
P1 C20 C25 C24 -179.6(6)
P1 C32 C37 C36 -168.9(6)
N1 C3 N2 C1 0.4(8)
N1 C3 N2 C4 -179.6(6)
N4 C11 C6 N3 0.5(11)
N4 C11 C6 C7 179.9(7)
N4 C11 C10 C9 -178.6(8)
N3 C5 C4 N4 -5.4(12)
N3 C5 C4 N2 177.3(6)
N3 C6 C7 C8 179.1(8)
C5 Pd2 P1 C26 -20.3(4)
C5 Pd2 P1 C20 99.4(3)
C5 Pd2 P1 C32 -138.2(3)
C5 N3 C6 C11 -1.0(11)
C5 N3 C6 C7 179.7(7)
C1 N2 C4 N4 -140.5(7)
C1 N2 C4 C5 37.1(11)
C13 C18 C17 C16 -1.1(13)
C12 N1 C3 N2 -179.3(7)
C12 N1 C3 C19 -1.2(13)
C12 N1 C2 C1 179.3(7)
C12 C13 C18 C17 -177.3(8)
C12 C13 C14 C15 179.4(8)
C26 P1 C20 C21 -36.0(7)
C26 P1 C20 C25 142.7(6)
C26 P1 C32 C33 -90.0(6)
C26 P1 C32 C37 80.0(7)
C26 C31 C30 C29 -0.8(14)
C9 C8 C7 C6 -0.2(13)
C33 C34 C35 C36 0.4(13)
C33 C32 C37 C36 0.8(12)
C29 C28 C27 C26 1.4(13)
C11 N4 C4 C5 5.0(11)
C11 N4 C4 N2 -177.6(6)
C11 C6 C7 C8 -0.2(12)
C6 N3 C5 Pd2 -171.2(6)
C6 N3 C5 C4 3.0(11)
C6 C11 C10 C9 2.0(13)
C8 C9 C10 C11 -2.4(14)
C3 N1 C12 C13 65.1(11)
C3 N1 C2 C1 0.8(9)
C3 N2 C4 N4 39.5(10)
C3 N2 C4 C5 -143.0(7)
C20 P1 C26 C31 142.0(7)
C20 P1 C26 C27 -38.5(7)
C20 P1 C32 C33 160.4(6)
C20 P1 C32 C37 -29.7(7)
C20 C21 C22 C23 0.5(12)
C20 C25 C24 C23 -0.2(12)
C21 C20 C25 C24 -0.8(11)
N2 C1 C2 N1 -0.5(9)
C18 C13 C12 N1 55.6(11)
C18 C13 C14 C15 2.4(13)
C18 C17 C16 C15 0.4(14)
C25 C20 C21 C22 0.7(11)
C31 C26 C27 C28 -2.3(12)
C22 C23 C24 C25 1.3(12)
C4 N4 C11 C6 -2.5(10)
C4 N4 C11 C10 178.0(7)
C2 N1 C12 C13 -113.2(9)
C2 N1 C3 N2 -0.8(9)
C2 N1 C3 C19 177.3(8)
C2 C1 N2 C3 0.1(9)
C2 C1 N2 C4 -179.9(7)
C14 C13 C12 N1 -121.5(8)
C14 C13 C18 C17 -0.3(12)
C14 C15 C16 C17 1.7(15)
C28 C29 C30 C31 -0.2(14)
C34 C33 C32 P1 168.0(6)
C34 C33 C32 C37 -2.3(12)
C10 C9 C8 C7 1.5(14)
C10 C11 C6 N3 180.0(7)
C10 C11 C6 C7 -0.7(12)
C32 P1 C26 C31 29.0(7)
C32 P1 C26 C27 -151.6(7)
C32 P1 C20 C21 70.9(7)
C32 P1 C20 C25 -110.4(6)
C32 C33 C34 C35 1.7(13)
C35 C36 C37 C32 1.3(12)
C27 C26 C31 C30 2.0(13)
C24 C23 C22 C21 -1.5(13)
C37 C36 C35 C34 -1.9(13)
C30 C29 C28 C27 -0.1(14)
C19 C3 N2 C1 -177.5(8)
C19 C3 N2 C4 2.5(12)
Cl1 Pd2 P1 C26 -14.0(9)
Cl1 Pd2 P1 C20 105.8(9)
Cl1 Pd2 P1 C32 -131.8(8)
Cl1 Pd2 C5 N3 91.3(6)
Cl1 Pd2 C5 C4 -82.3(6)
Cl2 Pd2 P1 C26 164.0(3)
Cl2 Pd2 P1 C20 -76.3(2)
Cl2 Pd2 P1 C32 46.1(3)
Cl2 Pd2 C5 N3 26(3)
Cl2 Pd2 C5 C4 -148(2)
C16 C15 C14 C13 -3.1(14)
